data_4123973
loop_
_publ_author_name
'Waldron, J.E.L.'
'Green, M.A.'
'Neumann, D.A.'

_publ_section_title
;
 Charge and spin ordering in monoclinic Nb12 O29
;
_journal_name_full 'Journal of the American Chemical Society'
_journal_page_first 5833
_journal_page_last 5834
_journal_volume 123
_journal_year 2001
_chemical_formula_sum 'Nb12 O29'
_space_group_IT_number 12
_symmetry_space_group_name_Hall '-A 2y'
_symmetry_space_group_name_H-M 'A 1 2/m 1'
_cell_angle_alpha 90
_cell_angle_beta 113.056
_cell_angle_gamma 90
_cell_formula_units_Z 2
_cell_length_a 15.6856
_cell_length_b 3.8307
_cell_length_c 20.7098
_cell_volume 1144.988
_citation_journal_id_ASTM JACSAT
_cod_data_source_file Waldron_JACSAT_2001_1114.cif
_cod_data_source_block Nb12O29
_cod_original_sg_symbol_Hall '-C 2y (z,y,-x)'
_cod_database_code 4123973

loop_
_symmetry_equiv_pos_as_xyz
x,y,z
-x,y,-z
-x,-y,-z
x,-y,z
x,y+1/2,z+1/2
-x,y+1/2,-z+1/2
-x,-y+1/2,-z+1/2
x,-y+1/2,z+1/2

loop_
_atom_site_label
_atom_site_type_symbol
_atom_site_fract_x
_atom_site_fract_y
_atom_site_fract_z
_atom_site_occupancy
_atom_site_U_iso_or_equiv
O1 O-2 0.5 0 0 1 0.0
O13 O-2 0.3615 0 0.6643 1 0.0
O9 O-2 0.2115 0 0.9186 1 0.0
Nb2 Nb+5 0.0997 0 0.6996 1 0.0
O8 O-2 0.2234 0 0.7299 1 0.0
O2 O-2 0.0679 0 0.1626 1 0.0
Nb4 Nb+5 0.3725 0 0.1455 1 0.0
O5 O-2 0.0714 0 0.7724 1 0.0
O14 O-2 0.3647 0 0.8651 1 0.0
O7 O-2 0.227 0 0.1027 1 0.0
Nb6 Nb+4 0.3651 0 0.9582 1 0.0
O6 O-2 0.0718 0 0.9783 1 0.0
O3 O-2 0.0598 0 0.3665 1 0.0
Nb5 Nb+5 0.3666 0 0.7746 1 0.0
O15 O-2 0.4951 0 0.1893 1 0.0
O12 O-2 0.3548 0 0.4588 1 0.0
Nb1 Nb+5 0.1004 0 0.0689 1 0.0
Nb3 Nb+5 0.0985 0 0.8822 1 0.0
O10 O-2 0.3598 0 0.0541 1 0.0
O11 O-2 0.3622 0 0.2522 1 0.0
O4 O-2 0.0799 0 0.5881 1 0.0
